data_4514782
loop_
_publ_author_name
'Takamatsu, Kazutaka'
'Hayashi, Yoshihiro'
'Kawauchi, Susumu'
'Hirano, Koji'
'Miura, Masahiro'

_publ_section_title
;
 Copper-Catalyzed Regioselective C--H Amination of Phenol Derivatives with
 Assistance of Phenanthroline-Based Bidentate Auxiliary
;
_journal_issue 6
_journal_name_full 'ACS Catalysis'
_journal_page_first 5336
_journal_paper_doi 10.1021/acscatal.9b01145
_journal_volume 9
_journal_year 2019
_chemical_formula_moiety 'C43 H32 Cl2 N4 O'
_chemical_formula_sum 'C43 H32 Cl2 N4 O'
_chemical_formula_weight 691.66
_space_group_crystal_system triclinic
_space_group_IT_number 2
_space_group_name_Hall '-P 1'
_space_group_name_H-M_alt 'P -1'
_symmetry_space_group_name_Hall '-P 1'
_symmetry_space_group_name_H-M 'P -1'
_atom_sites_solution_hydrogens geom
_atom_sites_solution_primary direct
_atom_sites_solution_secondary difmap
_cell_angle_alpha 60.753(17)
_cell_angle_beta 79.38(2)
_cell_angle_gamma 76.89(2)
_cell_formula_units_Z 2
_cell_length_a 11.209(8)
_cell_length_b 13.582(7)
_cell_length_c 13.728(8)
_cell_measurement_reflns_used 3830
_cell_measurement_temperature 173
_cell_measurement_theta_max 27.50
_cell_measurement_theta_min 3.00
_cell_volume 1769.4(19)
_computing_cell_refinement 'CrystalClear-SM Expert 2.0 r15'
_computing_data_collection 'CrystalClear-SM Expert 2.0 r15 (Rigaku, 2011)'
_computing_data_reduction 'CrystalClear-SM Expert 2.0 r15'
_computing_molecular_graphics 'CrystalStructure 4.2.1'
_computing_publication_material 'CrystalStructure 4.2.1 (Rigaku, 2016)'
_computing_structure_refinement 'SHELXL Version 2014/7 (Sheldrick, 2008)'
_computing_structure_solution 'SHELXS (Sheldrick, 2008)'
_diffrn_ambient_temperature 173
_diffrn_detector_area_resol_mean 13.653
_diffrn_measured_fraction_theta_full 0.995
_diffrn_measured_fraction_theta_max 0.990
_diffrn_measurement_device_type 'Rigaku XtaLAB mini'
_diffrn_measurement_method \w
_diffrn_radiation_type 'Mo K\a'
_diffrn_radiation_wavelength 0.71075
_diffrn_reflns_av_R_equivalents 0.0264
_diffrn_reflns_Laue_measured_fraction_full 0.995
_diffrn_reflns_Laue_measured_fraction_max 0.990
_diffrn_reflns_limit_h_max 14
_diffrn_reflns_limit_h_min -14
_diffrn_reflns_limit_k_max 17
_diffrn_reflns_limit_k_min -17
_diffrn_reflns_limit_l_max 17
_diffrn_reflns_limit_l_min -17
_diffrn_reflns_number 18900
_diffrn_reflns_point_group_measured_fraction_full 0.995
_diffrn_reflns_point_group_measured_fraction_max 0.990
_diffrn_reflns_theta_full 25.242
_diffrn_reflns_theta_max 27.531
_diffrn_reflns_theta_min 3.220
_diffrn_standards_number 0
_exptl_absorpt_coefficient_mu 0.224
_exptl_absorpt_correction_T_max 0.908
_exptl_absorpt_correction_T_min 0.892
_exptl_absorpt_correction_type numerical
_exptl_absorpt_process_details 'NUMABS (Rigaku, 1999)'
_exptl_crystal_colour colorless
_exptl_crystal_density_diffrn 1.298
_exptl_crystal_density_method 'not measured'
_exptl_crystal_description prism
_exptl_crystal_F_000 720.00
_exptl_crystal_size_max 0.660
_exptl_crystal_size_mid 0.440
_exptl_crystal_size_min 0.430
_refine_diff_density_max 0.35
_refine_diff_density_min -0.61
_refine_ls_extinction_method none
_refine_ls_goodness_of_fit_ref 0.959
_refine_ls_hydrogen_treatment constr
_refine_ls_number_parameters 451
_refine_ls_number_reflns 8071
_refine_ls_number_restraints 0
_refine_ls_R_factor_all 0.0941
_refine_ls_R_factor_gt 0.0648
_refine_ls_shift/su_max 0.000
_refine_ls_structure_factor_coef Fsqd
_refine_ls_weighting_details 'w = 1/[\s^2^(Fo^2^)+(0.1059P)^2^+0.6525P] where P=(Fo^2^+2Fc^2^)/3'
_refine_ls_weighting_scheme calc
_refine_ls_wR_factor_gt 0.1790
_refine_ls_wR_factor_ref 0.2029
_reflns_Friedel_coverage 0.000
_reflns_number_gt 5457
_reflns_number_total 8071
_reflns_threshold_expression F^2^>2.0\s(F^2^)
_cod_data_source_file cs9b01145_si_003.cif
_cod_data_source_block 2976-3
_cod_database_code 4514782

loop_
_space_group_symop_id
_space_group_symop_operation_xyz
1 +X,+Y,+Z
2 -X,-Y,-Z

loop_
_atom_site_label
_atom_site_type_symbol
_atom_site_fract_x
_atom_site_fract_y
_atom_site_fract_z
_atom_site_U_iso_or_equiv
_atom_site_adp_type
_atom_site_occupancy
_atom_site_site_symmetry_order
_atom_site_calc_flag
_atom_site_refinement_flags_posn
_atom_site_refinement_flags_adp
Cl1 Cl 0.73220(10) 1.54448(8) -0.27991(8) 0.0997(3) Uani 1 1 d . .
Cl4 Cl 0.94741(11) 1.60020(13) -0.24524(14) 0.1494(6) Uani 1 1 d . .
O2 O 0.74019(16) 0.95532(13) 0.25963(12) 0.0542(4) Uani 1 1 d . .
N3 N 0.7490(2) 0.75028(16) 0.25895(16) 0.0594(5) Uani 1 1 d . .
N13 N 0.3002(2) 0.95049(19) 0.31015(17) 0.0658(6) Uani 1 1 d . .
N15 N 0.66843(18) 1.16682(16) 0.07428(16) 0.0538(5) Uani 1 1 d . .
N48 N 0.5427(2) 0.92835(14) 0.33794(14) 0.0504(5) Uani 1 1 d . .
C5 C 0.6567(2) 0.92002(16) 0.35208(17) 0.0494(5) Uani 1 1 d . .
C6 C 0.4610(2) 0.89611(16) 0.43021(17) 0.0505(6) Uani 1 1 d . .
C7 C 0.6221(3) 0.84739(18) 0.54832(18) 0.0619(7) Uani 1 1 d . .
H7 H 0.6495 0.8194 0.6201 0.074 Uiso 1 1 calc R U
C8 C 0.7084(2) 0.95748(19) 0.16472(17) 0.0511(5) Uani 1 1 d . .
C9 C 0.8706(4) 1.4916(3) -0.2204(4) 0.1060(12) Uani 1 1 d . .
H9A H 0.9231 1.4425 -0.2515 0.127 Uiso 1 1 calc R U
H9B H 0.8554 1.4437 -0.1386 0.127 Uiso 1 1 calc R U
C10 C 0.6770(2) 1.06184(19) 0.07192(18) 0.0495(5) Uani 1 1 d . .
C11 C 0.4966(3) 0.85446(17) 0.53862(17) 0.0571(6) Uani 1 1 d . .
C12 C 0.4503(2) 1.19686(18) 0.12968(17) 0.0501(5) Uani 1 1 d . .
H12 H 0.4607 1.1226 0.1919 0.060 Uiso 1 1 calc R U
C14 C 0.6498(2) 1.0622(2) -0.02354(18) 0.0532(6) Uani 1 1 d . .
H14 H 0.6291 1.1328 -0.0880 0.064 Uiso 1 1 calc R U
C16 C 0.6848(2) 0.8576(2) 0.06728(19) 0.0569(6) Uani 1 1 d . .
H16 H 0.6866 0.7882 0.0655 0.068 Uiso 1 1 calc R U
C17 C 0.3332(3) 0.90816(18) 0.41584(19) 0.0571(6) Uani 1 1 d . .
C18 C 0.5503(2) 1.23811(18) 0.05591(17) 0.0487(5) Uani 1 1 d . .
C19 C 0.7038(3) 0.88020(18) 0.45615(18) 0.0567(6) Uani 1 1 d . .
H19 H 0.7882 0.8766 0.4612 0.068 Uiso 1 1 calc R U
C20 C 0.6526(2) 0.9615(2) -0.02511(19) 0.0581(6) Uani 1 1 d . .
H20 H 0.6323 0.9630 -0.0901 0.070 Uiso 1 1 calc R U
C21 C 0.7147(2) 0.85488(19) 0.16302(18) 0.0530(6) Uani 1 1 d . .
C22 C 0.8671(3) 0.7296(2) 0.2956(2) 0.0605(7) Uani 1 1 d . .
C23 C 0.7740(2) 1.2057(2) 0.07471(18) 0.0565(6) Uani 1 1 d . .
C24 C 0.5343(2) 1.3452(2) -0.0372(2) 0.0599(6) Uani 1 1 d . .
H24 H 0.6022 1.3733 -0.0894 0.072 Uiso 1 1 calc R U
C25 C 0.4059(3) 0.8233(2) 0.6325(2) 0.0701(8) Uani 1 1 d . .
H25 H 0.4303 0.7941 0.7056 0.084 Uiso 1 1 calc R U
C26 C 0.6808(3) 0.6600(2) 0.2962(2) 0.0603(7) Uani 1 1 d . .
C27 C 0.2462(3) 0.87800(19) 0.5103(2) 0.0635(7) Uani 1 1 d . .
C28 C 0.4176(3) 1.4108(2) -0.0532(2) 0.0670(7) Uani 1 1 d . .
H28 H 0.4061 1.4840 -0.1168 0.080 Uiso 1 1 calc R U
C29 C 0.2873(3) 0.8347(2) 0.6190(2) 0.0726(8) Uani 1 1 d . .
H29 H 0.2292 0.8136 0.6828 0.087 Uiso 1 1 calc R U
C30 C 0.8864(3) 0.6619(2) 0.4092(2) 0.0722(8) Uani 1 1 d . .
H30 H 0.8211 0.6284 0.4621 0.087 Uiso 1 1 calc R U
C31 C 0.3354(2) 1.2632(2) 0.1133(2) 0.0586(6) Uani 1 1 d . .
H31 H 0.2670 1.2350 0.1648 0.070 Uiso 1 1 calc R U
C32 C 0.3195(3) 1.3712(2) 0.0217(2) 0.0652(7) Uani 1 1 d . .
H32 H 0.2406 1.4175 0.0111 0.078 Uiso 1 1 calc R U
C33 C 0.7646(3) 1.3019(2) 0.0896(2) 0.0713(8) Uani 1 1 d . .
H33 H 0.6857 1.3430 0.0970 0.086 Uiso 1 1 calc R U
C34 C 0.7405(3) 0.5490(2) 0.3242(2) 0.0772(9) Uani 1 1 d . .
H34 H 0.8277 0.5330 0.3181 0.093 Uiso 1 1 calc R U
C35 C 0.1825(3) 0.9627(3) 0.2988(3) 0.0797(8) Uani 1 1 d . .
H35 H 0.1593 0.9930 0.2251 0.096 Uiso 1 1 calc R U
C36 C 1.0013(4) 0.6441(3) 0.4443(3) 0.0858(11) Uani 1 1 d . .
H36 H 1.0140 0.5977 0.5215 0.103 Uiso 1 1 calc R U
C37 C 0.5534(3) 0.6821(2) 0.3038(2) 0.0684(7) Uani 1 1 d . .
H37 H 0.5118 0.7576 0.2847 0.082 Uiso 1 1 calc R U
C38 C 0.1227(3) 0.8916(3) 0.4929(3) 0.0788(8) Uani 1 1 d . .
H38 H 0.0620 0.8710 0.5548 0.095 Uiso 1 1 calc R U
C39 C 0.8907(3) 1.1479(3) 0.0623(2) 0.0749(8) Uani 1 1 d . .
H39 H 0.8998 1.0825 0.0516 0.090 Uiso 1 1 calc R U
C40 C 0.9646(3) 0.7779(2) 0.2208(3) 0.0702(8) Uani 1 1 d . .
H40 H 0.9528 0.8242 0.1434 0.084 Uiso 1 1 calc R U
C41 C 1.0982(4) 0.6923(3) 0.3692(3) 0.0903(11) Uani 1 1 d . .
H41 H 1.1765 0.6793 0.3943 0.108 Uiso 1 1 calc R U
C42 C 0.0896(3) 0.9348(3) 0.3863(3) 0.0856(9) Uani 1 1 d . .
H42 H 0.0065 0.9453 0.3726 0.103 Uiso 1 1 calc R U
C43 C 0.9942(3) 1.1866(4) 0.0657(3) 0.0966(12) Uani 1 1 d . .
H43 H 1.0737 1.1473 0.0567 0.116 Uiso 1 1 calc R U
C44 C 0.8676(3) 1.3380(3) 0.0938(3) 0.0954(12) Uani 1 1 d . .
H44 H 0.8589 1.4030 0.1051 0.114 Uiso 1 1 calc R U
C45 C 0.6727(4) 0.4622(3) 0.3609(3) 0.0957(12) Uani 1 1 d . .
H45 H 0.7139 0.3864 0.3814 0.115 Uiso 1 1 calc R U
C46 C 1.0787(3) 0.7594(3) 0.2575(3) 0.0840(9) Uani 1 1 d . .
H46 H 1.1441 0.7933 0.2050 0.101 Uiso 1 1 calc R U
C47 C 0.4862(4) 0.5943(3) 0.3391(3) 0.0839(9) Uani 1 1 d . .
H47 H 0.3989 0.6100 0.3433 0.101 Uiso 1 1 calc R U
C52 C 0.9833(4) 1.2811(4) 0.0819(3) 0.1015(13) Uani 1 1 d . .
H52 H 1.0544 1.3063 0.0848 0.122 Uiso 1 1 calc R U
C53 C 0.5463(4) 0.4842(3) 0.3683(3) 0.0926(11) Uani 1 1 d . .
H53 H 0.5006 0.4239 0.3933 0.111 Uiso 1 1 calc R U

loop_
_atom_site_aniso_label
_atom_site_aniso_U_11
_atom_site_aniso_U_22
_atom_site_aniso_U_33
_atom_site_aniso_U_23
_atom_site_aniso_U_13
_atom_site_aniso_U_12
Cl1 0.1188(7) 0.0770(5) 0.0840(6) -0.0220(4) -0.0019(5) -0.0233(5)
Cl4 0.1147(8) 0.1789(12) 0.2382(16) -0.1724(12) 0.0703(9) -0.0658(8)
O2 0.0754(11) 0.0483(8) 0.0407(8) -0.0231(7) -0.0233(7) 0.0071(7)
N3 0.0777(14) 0.0464(10) 0.0550(11) -0.0272(9) -0.0347(10) 0.0203(9)
N13 0.0865(16) 0.0649(13) 0.0505(11) -0.0275(10) -0.0193(11) -0.0080(11)
N15 0.0573(11) 0.0451(10) 0.0505(10) -0.0169(8) -0.0205(9) 0.0073(8)
N48 0.0826(14) 0.0354(8) 0.0352(9) -0.0184(7) -0.0207(9) 0.0044(8)
C5 0.0816(16) 0.0307(9) 0.0377(11) -0.0177(8) -0.0246(10) 0.0078(9)
C6 0.0892(17) 0.0295(9) 0.0371(10) -0.0179(8) -0.0178(11) -0.0016(10)
C7 0.111(2) 0.0392(11) 0.0365(11) -0.0165(9) -0.0327(13) 0.0049(12)
C8 0.0629(14) 0.0516(12) 0.0394(11) -0.0259(9) -0.0212(10) 0.0141(10)
C9 0.114(3) 0.083(2) 0.129(3) -0.055(2) -0.014(2) -0.015(2)
C10 0.0513(12) 0.0520(12) 0.0409(11) -0.0226(9) -0.0151(9) 0.0111(9)
C11 0.107(2) 0.0321(10) 0.0348(11) -0.0161(8) -0.0199(12) -0.0034(11)
C12 0.0685(14) 0.0439(11) 0.0356(10) -0.0204(9) -0.0113(10) 0.0054(10)
C14 0.0507(12) 0.0609(13) 0.0391(11) -0.0218(10) -0.0151(9) 0.0128(10)
C16 0.0646(14) 0.0622(14) 0.0514(12) -0.0390(11) -0.0233(11) 0.0212(11)
C17 0.0956(19) 0.0375(11) 0.0439(12) -0.0220(9) -0.0122(12) -0.0091(11)
C18 0.0604(13) 0.0442(11) 0.0374(10) -0.0179(9) -0.0161(10) 0.0062(9)
C19 0.0891(17) 0.0398(11) 0.0435(12) -0.0201(9) -0.0312(12) 0.0077(11)
C20 0.0569(13) 0.0759(16) 0.0442(12) -0.0378(11) -0.0197(10) 0.0202(11)
C21 0.0636(14) 0.0496(12) 0.0444(11) -0.0262(10) -0.0238(10) 0.0191(10)
C22 0.0796(17) 0.0498(12) 0.0608(14) -0.0363(11) -0.0405(14) 0.0265(12)
C23 0.0619(14) 0.0561(13) 0.0351(11) -0.0046(9) -0.0194(10) -0.0069(11)
C24 0.0660(15) 0.0497(12) 0.0455(12) -0.0098(10) -0.0130(11) 0.0017(11)
C25 0.127(3) 0.0472(13) 0.0387(12) -0.0181(10) -0.0159(14) -0.0160(14)
C26 0.0865(18) 0.0486(12) 0.0498(13) -0.0285(10) -0.0314(12) 0.0157(12)
C27 0.103(2) 0.0406(12) 0.0538(14) -0.0251(10) -0.0041(13) -0.0185(12)
C28 0.0865(19) 0.0451(12) 0.0491(13) -0.0110(10) -0.0222(13) 0.0137(12)
C29 0.125(3) 0.0511(14) 0.0437(13) -0.0206(11) 0.0013(15) -0.0280(15)
C30 0.103(2) 0.0544(14) 0.0601(15) -0.0291(12) -0.0450(15) 0.0230(14)
C31 0.0682(15) 0.0551(13) 0.0483(12) -0.0293(11) -0.0044(11) 0.0099(11)
C32 0.0738(17) 0.0544(13) 0.0578(14) -0.0288(12) -0.0156(13) 0.0217(12)
C33 0.0808(18) 0.0421(12) 0.0689(16) 0.0009(11) -0.0324(14) -0.0124(12)
C34 0.107(2) 0.0503(14) 0.0794(18) -0.0346(13) -0.0489(17) 0.0213(14)
C35 0.089(2) 0.090(2) 0.0685(18) -0.0392(16) -0.0172(16) -0.0150(17)
C36 0.124(3) 0.0622(17) 0.082(2) -0.0401(16) -0.070(2) 0.0311(18)
C37 0.094(2) 0.0604(15) 0.0547(14) -0.0336(12) -0.0199(14) 0.0079(14)
C38 0.107(2) 0.0641(16) 0.0747(19) -0.0371(15) 0.0059(17) -0.0312(16)
C39 0.0601(16) 0.105(2) 0.0549(15) -0.0339(15) -0.0214(12) 0.0020(15)
C40 0.0815(19) 0.0699(16) 0.0677(17) -0.0425(14) -0.0329(15) 0.0187(14)
C41 0.103(3) 0.079(2) 0.112(3) -0.060(2) -0.068(2) 0.0273(19)
C42 0.092(2) 0.092(2) 0.087(2) -0.0491(19) -0.0077(18) -0.0243(18)
C43 0.0642(19) 0.147(4) 0.0627(18) -0.034(2) -0.0255(15) -0.007(2)
C44 0.106(3) 0.0537(15) 0.099(2) 0.0069(15) -0.061(2) -0.0206(16)
C45 0.159(4) 0.0471(15) 0.087(2) -0.0290(15) -0.067(2) 0.0133(18)
C46 0.085(2) 0.085(2) 0.100(2) -0.0572(19) -0.0388(18) 0.0128(16)
C47 0.105(2) 0.081(2) 0.0682(18) -0.0364(16) -0.0104(17) -0.0150(18)
C52 0.097(3) 0.101(3) 0.075(2) 0.0048(19) -0.0460(19) -0.037(2)
C53 0.148(4) 0.0655(19) 0.0647(18) -0.0213(14) -0.028(2) -0.024(2)

loop_
_atom_type_symbol
_atom_type_description
_atom_type_scat_dispersion_real
_atom_type_scat_dispersion_imag
_atom_type_scat_source
C C 0.0033 0.0016
;
International Tables for Crystallography
(Vol. C, Tables 4.2.6.8 and 6.1.1.4)
;
H H 0.0000 0.0000
;
International Tables for Crystallography
(Vol. C, Table 6.1.1.4)
;
N N 0.0061 0.0033
;
International Tables for Crystallography
(Vol. C, Tables 4.2.6.8 and 6.1.1.4)
;
O O 0.0106 0.0060
;
International Tables for Crystallography
(Vol. C, Tables 4.2.6.8 and 6.1.1.4)
;
Cl Cl 0.1484 0.1585
;
International Tables for Crystallography
(Vol. C, Tables 4.2.6.8 and 6.1.1.4)
;

loop_
_geom_angle_atom_site_label_1
_geom_angle_atom_site_label_2
_geom_angle_atom_site_label_3
_geom_angle
C5 O2 C8 115.81(19)
C21 N3 C26 118.69(19)
C21 N3 C22 118.0(2)
C26 N3 C22 121.23(19)
C35 N13 C17 117.3(3)
C23 N15 C10 121.1(2)
C23 N15 C18 122.3(2)
C10 N15 C18 115.75(19)
C5 N48 C6 117.83(18)
N48 C5 O2 118.83(17)
N48 C5 C19 125.5(2)
O2 C5 C19 115.6(2)
N48 C6 C11 122.1(2)
N48 C6 C17 118.66(18)
C11 C6 C17 119.2(2)
C19 C7 C11 120.8(2)
C19 C7 H7 119.6
C11 C7 H7 119.6
C10 C8 C21 121.18(19)
C10 C8 O2 119.5(2)
C21 C8 O2 119.20(18)
Cl1 C9 Cl4 111.9(2)
Cl1 C9 H9A 109.2
Cl4 C9 H9A 109.2
Cl1 C9 H9B 109.2
Cl4 C9 H9B 109.2
H9A C9 H9B 107.9
C8 C10 C14 118.7(2)
C8 C10 N15 121.20(19)
C14 C10 N15 120.11(19)
C7 C11 C6 117.3(2)
C7 C11 C25 123.2(2)
C6 C11 C25 119.5(3)
C31 C12 C18 120.2(2)
C31 C12 H12 119.9
C18 C12 H12 119.9
C20 C14 C10 120.6(2)
C20 C14 H14 119.7
C10 C14 H14 119.7
C20 C16 C21 120.0(2)
C20 C16 H16 120.0
C21 C16 H16 120.0
N13 C17 C27 122.1(3)
N13 C17 C6 118.4(2)
C27 C17 C6 119.6(2)
C12 C18 C24 119.8(2)
C12 C18 N15 119.03(19)
C24 C18 N15 121.1(2)
C7 C19 C5 116.5(3)
C7 C19 H19 121.7
C5 C19 H19 121.7
C14 C20 C16 120.5(2)
C14 C20 H20 119.7
C16 C20 H20 119.7
C8 C21 C16 119.0(2)
C8 C21 N3 119.36(19)
C16 C21 N3 121.7(2)
C40 C22 C30 118.5(3)
C40 C22 N3 121.3(2)
C30 C22 N3 120.2(3)
C33 C23 C39 118.4(3)
C33 C23 N15 120.9(2)
C39 C23 N15 120.7(3)
C18 C24 C28 119.3(2)
C18 C24 H24 120.4
C28 C24 H24 120.4
C29 C25 C11 121.2(2)
C29 C25 H25 119.4
C11 C25 H25 119.4
C37 C26 C34 119.3(3)
C37 C26 N3 120.0(2)
C34 C26 N3 120.7(3)
C38 C27 C17 117.9(2)
C38 C27 C29 123.0(3)
C17 C27 C29 119.1(3)
C32 C28 C24 120.8(2)
C32 C28 H28 119.6
C24 C28 H28 119.6
C25 C29 C27 121.4(3)
C25 C29 H29 119.3
C27 C29 H29 119.3
C36 C30 C22 119.7(3)
C36 C30 H30 120.2
C22 C30 H30 120.2
C12 C31 C32 120.1(3)
C12 C31 H31 119.9
C32 C31 H31 119.9
C28 C32 C31 119.7(2)
C28 C32 H32 120.1
C31 C32 H32 120.1
C44 C33 C23 121.1(3)
C44 C33 H33 119.5
C23 C33 H33 119.5
C45 C34 C26 119.9(3)
C45 C34 H34 120.0
C26 C34 H34 120.0
N13 C35 C42 125.2(3)
N13 C35 H35 117.4
C42 C35 H35 117.4
C41 C36 C30 121.5(3)
C41 C36 H36 119.2
C30 C36 H36 119.2
C26 C37 C47 120.2(3)
C26 C37 H37 119.9
C47 C37 H37 119.9
C42 C38 C27 119.9(3)
C42 C38 H38 120.1
C27 C38 H38 120.1
C23 C39 C43 119.7(3)
C23 C39 H39 120.2
C43 C39 H39 120.2
C46 C40 C22 121.0(3)
C46 C40 H40 119.5
C22 C40 H40 119.5
C46 C41 C36 118.7(3)
C46 C41 H41 120.7
C36 C41 H41 120.7
C38 C42 C35 117.6(3)
C38 C42 H42 121.2
C35 C42 H42 121.2
C52 C43 C39 121.2(4)
C52 C43 H43 119.4
C39 C43 H43 119.4
C33 C44 C52 120.8(4)
C33 C44 H44 119.6
C52 C44 H44 119.6
C34 C45 C53 120.8(3)
C34 C45 H45 119.6
C53 C45 H45 119.6
C41 C46 C40 120.6(4)
C41 C46 H46 119.7
C40 C46 H46 119.7
C53 C47 C37 120.0(4)
C53 C47 H47 120.0
C37 C47 H47 120.0
C44 C52 C43 118.8(3)
C44 C52 H52 120.6
C43 C52 H52 120.6
C45 C53 C47 119.7(3)
C45 C53 H53 120.1
C47 C53 H53 120.1

loop_
_geom_bond_atom_site_label_1
_geom_bond_atom_site_label_2
_geom_bond_distance
Cl1 C9 1.725(4)
Cl4 C9 1.735(4)
O2 C5 1.374(3)
O2 C8 1.398(2)
N3 C21 1.418(3)
N3 C26 1.421(4)
N3 C22 1.422(3)
N13 C35 1.320(4)
N13 C17 1.363(3)
N15 C23 1.402(3)
N15 C10 1.423(3)
N15 C18 1.434(3)
N48 C5 1.299(3)
N48 C6 1.359(3)
C5 C19 1.417(3)
C6 C11 1.410(3)
C6 C17 1.444(4)
C7 C19 1.359(4)
C7 C11 1.414(4)
C7 H7 0.9500
C8 C10 1.389(3)
C8 C21 1.391(3)
C9 H9A 0.9900
C9 H9B 0.9900
C10 C14 1.397(3)
C11 C25 1.433(4)
C12 C31 1.380(3)
C12 C18 1.381(3)
C12 H12 0.9500
C14 C20 1.371(4)
C14 H14 0.9500
C16 C20 1.385(3)
C16 C21 1.396(3)
C16 H16 0.9500
C17 C27 1.413(4)
C18 C24 1.390(3)
C19 H19 0.9500
C20 H20 0.9500
C22 C40 1.390(4)
C22 C30 1.400(3)
C23 C33 1.397(4)
C23 C39 1.392(4)
C24 C28 1.393(4)
C24 H24 0.9500
C25 C29 1.340(4)
C25 H25 0.9500
C26 C37 1.386(4)
C26 C34 1.392(3)
C27 C38 1.404(5)
C27 C29 1.434(4)
C28 C32 1.367(4)
C28 H28 0.9500
C29 H29 0.9500
C30 C36 1.386(4)
C30 H30 0.9500
C31 C32 1.388(3)
C31 H31 0.9500
C32 H32 0.9500
C33 C44 1.373(4)
C33 H33 0.9500
C34 C45 1.380(5)
C34 H34 0.9500
C35 C42 1.394(5)
C35 H35 0.9500
C36 C41 1.385(5)
C36 H36 0.9500
C37 C47 1.389(5)
C37 H37 0.9500
C38 C42 1.373(5)
C38 H38 0.9500
C39 C43 1.395(5)
C39 H39 0.9500
C40 C46 1.385(4)
C40 H40 0.9500
C41 C46 1.378(5)
C41 H41 0.9500
C42 H42 0.9500
C43 C52 1.381(6)
C43 H43 0.9500
C44 C52 1.378(6)
C44 H44 0.9500
C45 C53 1.375(6)
C45 H45 0.9500
C46 H46 0.9500
C47 C53 1.382(5)
C47 H47 0.9500
C52 H52 0.9500
C53 H53 0.9500

loop_
_geom_torsion_atom_site_label_1
_geom_torsion_atom_site_label_2
_geom_torsion_atom_site_label_3
_geom_torsion_atom_site_label_4
_geom_torsion
C6 N48 C5 O2 -178.08(16)
C6 N48 C5 C19 -0.2(3)
C8 O2 C5 N48 -22.8(2)
C8 O2 C5 C19 159.08(17)
C5 N48 C6 C11 -0.2(3)
C5 N48 C6 C17 178.06(17)
C5 O2 C8 C10 109.7(2)
C5 O2 C8 C21 -73.4(3)
C21 C8 C10 C14 1.0(4)
O2 C8 C10 C14 177.7(2)
C21 C8 C10 N15 178.9(2)
O2 C8 C10 N15 -4.3(3)
C23 N15 C10 C8 71.2(3)
C18 N15 C10 C8 -119.6(2)
C23 N15 C10 C14 -110.9(2)
C18 N15 C10 C14 58.3(3)
C19 C7 C11 C6 0.3(3)
C19 C7 C11 C25 -178.7(2)
N48 C6 C11 C7 0.1(3)
C17 C6 C11 C7 -178.10(18)
N48 C6 C11 C25 179.12(19)
C17 C6 C11 C25 0.9(3)
C8 C10 C14 C20 0.7(4)
N15 C10 C14 C20 -177.2(2)
C35 N13 C17 C27 0.1(4)
C35 N13 C17 C6 -178.8(2)
N48 C6 C17 N13 0.6(3)
C11 C6 C17 N13 178.85(19)
N48 C6 C17 C27 -178.33(18)
C11 C6 C17 C27 -0.1(3)
C31 C12 C18 C24 -2.2(3)
C31 C12 C18 N15 -179.3(2)
C23 N15 C18 C12 -129.9(2)
C10 N15 C18 C12 61.0(3)
C23 N15 C18 C24 53.0(3)
C10 N15 C18 C24 -116.1(3)
C11 C7 C19 C5 -0.6(3)
N48 C5 C19 C7 0.6(3)
O2 C5 C19 C7 178.52(18)
C10 C14 C20 C16 -1.2(4)
C21 C16 C20 C14 0.0(4)
C10 C8 C21 C16 -2.1(4)
O2 C8 C21 C16 -178.9(2)
C10 C8 C21 N3 179.0(2)
O2 C8 C21 N3 2.2(4)
C20 C16 C21 C8 1.7(4)
C20 C16 C21 N3 -179.5(2)
C26 N3 C21 C8 135.4(2)
C22 N3 C21 C8 -60.8(3)
C26 N3 C21 C16 -43.4(3)
C22 N3 C21 C16 120.4(3)
C21 N3 C22 C40 -28.2(3)
C26 N3 C22 C40 135.2(2)
C21 N3 C22 C30 150.1(2)
C26 N3 C22 C30 -46.5(3)
C10 N15 C23 C33 -172.8(2)
C18 N15 C23 C33 18.7(3)
C10 N15 C23 C39 6.0(3)
C18 N15 C23 C39 -162.5(2)
C12 C18 C24 C28 1.7(4)
N15 C18 C24 C28 178.7(2)
C7 C11 C25 C29 178.0(2)
C6 C11 C25 C29 -1.0(3)
C21 N3 C26 C37 -45.7(3)
C22 N3 C26 C37 151.0(2)
C21 N3 C26 C34 133.6(2)
C22 N3 C26 C34 -29.7(3)
N13 C17 C27 C38 0.7(3)
C6 C17 C27 C38 179.6(2)
N13 C17 C27 C29 -179.6(2)
C6 C17 C27 C29 -0.7(3)
C18 C24 C28 C32 0.2(4)
C11 C25 C29 C27 0.2(4)
C38 C27 C29 C25 -179.7(2)
C17 C27 C29 C25 0.7(4)
C40 C22 C30 C36 -0.5(4)
N3 C22 C30 C36 -178.8(2)
C18 C12 C31 C32 0.9(4)
C24 C28 C32 C31 -1.6(4)
C12 C31 C32 C28 1.0(4)
C39 C23 C33 C44 -1.0(4)
N15 C23 C33 C44 177.8(2)
C37 C26 C34 C45 -1.1(4)
N3 C26 C34 C45 179.6(2)
C17 N13 C35 C42 -0.6(5)
C22 C30 C36 C41 0.4(4)
C34 C26 C37 C47 0.1(4)
N3 C26 C37 C47 179.4(2)
C17 C27 C38 C42 -1.0(4)
C29 C27 C38 C42 179.3(3)
C33 C23 C39 C43 0.4(4)
N15 C23 C39 C43 -178.5(2)
C30 C22 C40 C46 0.2(4)
N3 C22 C40 C46 178.6(2)
C30 C36 C41 C46 0.0(4)
C27 C38 C42 C35 0.5(4)
N13 C35 C42 C38 0.3(5)
C23 C39 C43 C52 0.5(5)
C23 C33 C44 C52 0.9(5)
C26 C34 C45 C53 1.3(5)
C36 C41 C46 C40 -0.3(4)
C22 C40 C46 C41 0.1(4)
C26 C37 C47 C53 0.8(4)
C33 C44 C52 C43 -0.1(5)
C39 C43 C52 C44 -0.6(5)
C34 C45 C53 C47 -0.3(5)
C37 C47 C53 C45 -0.7(5)
